data_1512581
loop_
_publ_author_name
'Yugandar, Somaraju'
'Misra, Nimesh C.'
'Parameshwarappa, Gangajji'
'Panda, Kausik'
'Ila, Hiriyakkanavar'

_publ_section_title
;
 Reaction of Cyclic \a-Oxoketene Dithioacetals with Methylene Isocyanides:
 A Novel Pyrrole Annulation--Ring-Expansion Domino Process
;
_journal_issue 20
_journal_name_full 'Organic Letters'
_journal_page_first 5250
_journal_paper_doi 10.1021/ol402469v
_journal_volume 15
_journal_year 2013
_chemical_formula_sum 'C24 H16 Cl N O S2'
_chemical_formula_weight 433.96
_chemical_name_systematic
;
 ?
;
_space_group_IT_number 2
_symmetry_cell_setting triclinic
_symmetry_space_group_name_Hall '-P 1'
_symmetry_space_group_name_H-M 'P -1'
_atom_sites_solution_hydrogens geom
_atom_sites_solution_primary direct
_atom_sites_solution_secondary difmap
_audit_creation_method SHELXL-97
_cell_angle_alpha 94.482(2)
_cell_angle_beta 95.013(2)
_cell_angle_gamma 105.512(2)
_cell_formula_units_Z 2
_cell_length_a 7.6132(3)
_cell_length_b 11.2387(4)
_cell_length_c 12.7129(4)
_cell_measurement_reflns_used 2265
_cell_measurement_temperature 293(2)
_cell_measurement_theta_max 32.6
_cell_measurement_theta_min 1.9
_cell_volume 1038.26(7)
_computing_cell_refinement 'SMART APEX II'
_computing_data_collection 'SMART APEX II, (Bruker, 2010)'
_computing_data_reduction 'SAINT (Bruker, 2000)'
_computing_molecular_graphics 'Ortep-3v2 for windows (Farrugia, 1997)'
_computing_publication_material 'PLATON (Spek, 2008)'
_computing_structure_refinement 'SHELXL-97 (Sheldrick, 2008)'
_computing_structure_solution 'SHELXS-97 (Sheldrick, 1990)'
_diffrn_ambient_temperature 293(2)
_diffrn_measured_fraction_theta_full 0.977
_diffrn_measured_fraction_theta_max 0.977
_diffrn_measurement_device_type 'CCD area detector'
_diffrn_measurement_method 'phi and omega scans'
_diffrn_radiation_monochromator graphite
_diffrn_radiation_source 'fine-focus sealed tube'
_diffrn_radiation_type MoK\a
_diffrn_radiation_wavelength 0.71073
_diffrn_reflns_av_R_equivalents 0.0605
_diffrn_reflns_av_sigmaI/netI 0.0671
_diffrn_reflns_limit_h_max 8
_diffrn_reflns_limit_h_min -8
_diffrn_reflns_limit_k_max 12
_diffrn_reflns_limit_k_min -12
_diffrn_reflns_limit_l_max 14
_diffrn_reflns_limit_l_min -13
_diffrn_reflns_number 9388
_diffrn_reflns_theta_full 32.8.58
_diffrn_reflns_theta_max 23.58
_diffrn_reflns_theta_min 1.89
_exptl_absorpt_coefficient_mu 0.401
_exptl_absorpt_correction_T_max 0.000
_exptl_absorpt_correction_T_min 0.000
_exptl_absorpt_correction_type empirical
_exptl_crystal_colour colourless
_exptl_crystal_density_diffrn 1.388
_exptl_crystal_density_method 'not measured'
_exptl_crystal_description block
_exptl_crystal_F_000 448
_exptl_crystal_size_max 0.8
_exptl_crystal_size_mid 0.5
_exptl_crystal_size_min 0.2
_refine_diff_density_max 0.336
_refine_diff_density_min -0.176
_refine_diff_density_rms 0.034
_refine_ls_extinction_coef 0.005(3)
_refine_ls_extinction_expression Fc^*^=kFc[1+0.001xFc^2^\l^3^/sin(2\q)]^-1/4^
_refine_ls_extinction_method SHELXL
_refine_ls_goodness_of_fit_ref 0.879
_refine_ls_hydrogen_treatment mixed
_refine_ls_matrix_type full
_refine_ls_number_parameters 327
_refine_ls_number_reflns 2265
_refine_ls_number_restraints 0
_refine_ls_restrained_S_all 0.879
_refine_ls_R_factor_all 0.0614
_refine_ls_R_factor_gt 0.0409
_refine_ls_shift/su_max 0.001
_refine_ls_shift/su_mean 0.000
_refine_ls_structure_factor_coef Fsqd
_refine_ls_weighting_details 'calc w=1/[\s^2^(Fo^2^)+(0.0549P)^2^+0.0000P] where P=(Fo^2^+2Fc^2^)/3'
_refine_ls_weighting_scheme calc
_refine_ls_wR_factor_gt 0.0942
_refine_ls_wR_factor_ref 0.1009
_reflns_number_gt 1594
_reflns_number_total 2265
_reflns_threshold_expression >2\s(I)
_cod_data_source_file ol402469v_si_002.cif
_cod_data_source_block sad
_cod_depositor_comments
;
The following automatic conversions were performed:
'__diffrn_measurement_device_type' tag replaced with
'_diffrn_measurement_device_type'.

Automatic conversion script
Id: cif_correct_tags 1440 2010-10-19 06:21:57Z saulius 
;
_cod_original_cell_volume 1038.26(6)
_cod_original_sg_symbol_H-M P-1
_cod_original_formula_sum 'C6 H4 Cl0.25 N0.25 O0.25 S0.50'
_cod_database_code 1512581

loop_
_symmetry_equiv_pos_as_xyz
'x, y, z'
'-x, -y, -z'

loop_
_atom_site_label
_atom_site_type_symbol
_atom_site_fract_x
_atom_site_fract_y
_atom_site_fract_z
_atom_site_U_iso_or_equiv
_atom_site_adp_type
_atom_site_occupancy
_atom_site_symmetry_multiplicity
_atom_site_calc_flag
Cl Cl 0.6419(2) -0.31458(14) 0.25247(12) 0.1125(6) Uani 1 1 d
S1 S 0.00464(12) 0.40411(8) 0.36065(7) 0.0499(3) Uani 1 1 d
C12 C -0.1666(4) 0.1198(3) 0.4014(2) 0.0432(8) Uani 1 1 d
C14 C -0.2197(4) 0.3353(3) 0.3946(2) 0.0437(8) Uani 1 1 d
C13 C -0.2813(4) 0.2090(3) 0.4058(2) 0.0415(8) Uani 1 1 d
C16 C -0.0629(4) 0.3719(3) 0.2214(3) 0.0441(8) Uani 1 1 d
C17 C -0.0854(4) 0.2530(3) 0.1707(2) 0.0408(8) Uani 1 1 d
C89 C 0.3518(8) 0.2793(5) 0.0950(5) 0.0957(18) Uani 1 1 d
C18 C -0.1604(5) 0.2287(4) 0.0637(3) 0.0503(9) Uani 1 1 d
C25 C -0.4610(5) 0.1612(4) 0.4310(3) 0.0487(9) Uani 1 1 d
C20 C -0.1776(5) 0.4376(4) 0.0603(3) 0.0642(12) Uani 1 1 d
C21 C -0.1067(5) 0.4630(4) 0.1651(4) 0.0557(10) Uani 1 1 d
C22 C -0.3369(5) 0.4104(4) 0.4053(3) 0.0574(9) Uani 1 1 d
C24 C -0.5761(5) 0.2362(4) 0.4396(3) 0.0581(10) Uani 1 1 d
C23 C -0.5161(5) 0.3595(4) 0.4264(3) 0.0618(11) Uani 1 1 d
C19 C -0.2048(5) 0.3205(4) 0.0098(3) 0.0613(10) Uani 1 1 d
S2 S 0.19816(14) 0.12711(10) 0.05609(7) 0.0616(3) Uani 1 1 d
N N 0.0411(4) 0.0198(3) 0.3259(2) 0.0415(7) Uani 1 1 d
C7 C 0.1408(4) 0.0147(3) 0.2441(2) 0.0427(8) Uani 1 1 d
C11 C 0.1027(4) 0.0969(3) 0.1760(2) 0.0427(8) Uani 1 1 d
C9 C -0.0542(4) 0.1070(3) 0.3174(2) 0.0396(8) Uani 1 1 d
C5 C 0.2176(5) -0.1783(3) 0.2886(3) 0.0486(9) Uani 1 1 d
C4 C 0.3341(6) -0.2540(4) 0.2930(3) 0.0605(10) Uani 1 1 d
C6 C 0.2626(4) -0.0682(3) 0.2419(2) 0.0437(8) Uani 1 1 d
C10 C -0.0198(4) 0.1561(3) 0.2209(2) 0.0401(7) Uani 1 1 d
C1 C 0.4272(5) -0.0359(3) 0.1980(3) 0.0521(9) Uani 1 1 d
C2 C 0.5447(6) -0.1111(4) 0.2022(3) 0.0610(11) Uani 1 1 d
C3 C 0.4950(5) -0.2190(4) 0.2488(3) 0.0600(10) Uani 1 1 d
O1 O -0.1753(3) 0.0494(2) 0.47163(19) 0.0621(7) Uani 1 1 d
H1 H 0.050(4) -0.009(3) 0.375(2) 0.026(9) Uiso 1 1 d
H12 H -0.178(4) 0.154(3) 0.032(3) 0.040(9) Uiso 1 1 d
H2 H 0.294(4) -0.331(3) 0.317(2) 0.040(8) Uiso 1 1 d
H5 H 0.468(4) 0.051(3) 0.169(2) 0.037(7) Uiso 1 1 d
H11 H -0.491(5) 0.075(4) 0.444(3) 0.051(9) Uiso 1 1 d
H14 H -0.207(5) 0.506(4) 0.024(3) 0.062(10) Uiso 1 1 d
H9 H -0.600(5) 0.407(4) 0.429(3) 0.071(11) Uiso 1 1 d
H13 H -0.268(5) 0.303(3) -0.059(3) 0.066(11) Uiso 1 1 d
H10 H -0.696(6) 0.205(4) 0.458(3) 0.084(13) Uiso 1 1 d
H3 H 0.107(4) -0.201(3) 0.315(2) 0.033(8) Uiso 1 1 d
H4 H 0.641(5) -0.101(3) 0.177(3) 0.054(11) Uiso 1 1 d
H15 H -0.091(5) 0.535(4) 0.199(3) 0.052(11) Uiso 1 1 d
H8 H -0.281(5) 0.502(4) 0.396(3) 0.059(10) Uiso 1 1 d
H6 H 0.460(8) 0.260(5) 0.140(4) 0.13(2) Uiso 1 1 d
H7 H 0.312(11) 0.362(8) 0.132(7) 0.20(3) Uiso 1 1 d
H18 H 0.410(7) 0.312(5) 0.046(4) 0.104(17) Uiso 1 1 d

loop_
_atom_site_aniso_label
_atom_site_aniso_U_11
_atom_site_aniso_U_22
_atom_site_aniso_U_33
_atom_site_aniso_U_23
_atom_site_aniso_U_13
_atom_site_aniso_U_12
Cl 0.1179(11) 0.1290(12) 0.1318(12) 0.0316(9) 0.0294(8) 0.0951(10)
S1 0.0398(5) 0.0499(5) 0.0556(6) -0.0033(4) 0.0039(4) 0.0079(4)
C12 0.0439(19) 0.050(2) 0.0372(18) 0.0063(16) 0.0054(14) 0.0147(17)
C14 0.0391(18) 0.056(2) 0.0367(18) -0.0025(15) 0.0033(13) 0.0168(18)
C13 0.0388(18) 0.051(2) 0.0364(18) 0.0031(15) 0.0064(13) 0.0151(17)
C16 0.0354(18) 0.050(2) 0.048(2) 0.0076(17) 0.0078(14) 0.0124(17)
C17 0.0368(18) 0.045(2) 0.0425(19) 0.0093(16) 0.0103(14) 0.0115(16)
C89 0.092(4) 0.080(4) 0.125(5) 0.038(4) 0.057(4) 0.019(3)
C18 0.056(2) 0.055(2) 0.043(2) 0.0050(19) 0.0076(16) 0.020(2)
C25 0.043(2) 0.055(2) 0.046(2) 0.0004(17) 0.0094(15) 0.0110(19)
C20 0.057(2) 0.078(3) 0.071(3) 0.035(3) 0.016(2) 0.030(2)
C21 0.050(2) 0.045(2) 0.077(3) 0.014(2) 0.016(2) 0.016(2)
C22 0.056(2) 0.056(2) 0.063(2) -0.0020(19) 0.0071(18) 0.023(2)
C24 0.039(2) 0.076(3) 0.057(2) -0.013(2) 0.0073(17) 0.017(2)
C23 0.045(2) 0.069(3) 0.073(3) -0.013(2) 0.0026(18) 0.025(2)
C19 0.059(2) 0.083(3) 0.049(2) 0.020(2) 0.0091(19) 0.028(2)
S2 0.0732(7) 0.0752(7) 0.0491(6) 0.0166(5) 0.0273(5) 0.0332(6)
N 0.0450(17) 0.0453(17) 0.0378(16) 0.0116(14) 0.0092(13) 0.0153(14)
C7 0.0425(18) 0.0465(19) 0.0416(19) 0.0047(15) 0.0088(14) 0.0153(17)
C11 0.0470(18) 0.0449(19) 0.0392(18) 0.0041(15) 0.0119(14) 0.0159(17)
C9 0.0394(18) 0.0405(18) 0.0413(18) 0.0061(15) 0.0065(13) 0.0142(16)
C5 0.049(2) 0.049(2) 0.051(2) 0.0037(17) 0.0122(17) 0.0175(19)
C4 0.078(3) 0.054(2) 0.058(2) 0.0090(19) 0.0074(19) 0.033(2)
C6 0.0454(19) 0.046(2) 0.0417(18) -0.0044(16) 0.0062(14) 0.0179(17)
C10 0.0392(17) 0.0414(18) 0.0388(18) 0.0027(15) 0.0046(13) 0.0098(16)
C1 0.054(2) 0.048(2) 0.058(2) 0.0016(18) 0.0156(17) 0.018(2)
C2 0.049(2) 0.073(3) 0.065(3) -0.006(2) 0.009(2) 0.026(2)
C3 0.063(2) 0.069(3) 0.059(2) 0.004(2) 0.0064(18) 0.037(2)
O1 0.0681(16) 0.0810(18) 0.0550(15) 0.0288(14) 0.0247(12) 0.0392(15)

loop_
_atom_type_symbol
_atom_type_description
_atom_type_scat_dispersion_real
_atom_type_scat_dispersion_imag
_atom_type_scat_source
C C 0.0033 0.0016 'International Tables Vol C Tables 4.2.6.8 and 6.1.1.4'
H H 0.0000 0.0000 'International Tables Vol C Tables 4.2.6.8 and 6.1.1.4'
N N 0.0061 0.0033 'International Tables Vol C Tables 4.2.6.8 and 6.1.1.4'
O O 0.0106 0.0060 'International Tables Vol C Tables 4.2.6.8 and 6.1.1.4'
S S 0.1246 0.1234 'International Tables Vol C Tables 4.2.6.8 and 6.1.1.4'
Cl Cl 0.1484 0.1585 'International Tables Vol C Tables 4.2.6.8 and 6.1.1.4'

loop_
_geom_angle_atom_site_label_1
_geom_angle_atom_site_label_2
_geom_angle_atom_site_label_3
_geom_angle
C16 S1 C14 93.94(15)
O1 C12 C9 118.3(3)
O1 C12 C13 117.5(3)
C9 C12 C13 124.1(3)
C22 C14 C13 120.1(3)
C22 C14 S1 118.0(3)
C13 C14 S1 121.8(2)
C14 C13 C25 118.5(3)
C14 C13 C12 125.3(3)
C25 C13 C12 116.0(3)
C21 C16 C17 120.1(3)
C21 C16 S1 119.4(3)
C17 C16 S1 120.3(2)
C16 C17 C18 117.8(3)
C16 C17 C10 123.4(3)
C18 C17 C10 118.6(3)
C19 C18 C17 121.0(4)
C24 C25 C13 120.6(4)
C21 C20 C19 119.6(4)
C20 C21 C16 121.1(4)
C23 C22 C14 120.1(4)
C23 C24 C25 120.5(4)
C24 C23 C22 120.1(4)
C20 C19 C18 120.4(4)
C11 S2 C89 100.0(2)
C7 N C9 111.7(3)
N C7 C11 106.8(2)
N C7 C6 120.0(3)
C11 C7 C6 133.1(3)
C7 C11 C10 108.5(3)
C7 C11 S2 125.6(2)
C10 C11 S2 125.9(2)
N C9 C10 106.5(3)
N C9 C12 116.2(2)
C10 C9 C12 137.2(3)
C4 C5 C6 121.4(4)
C3 C4 C5 118.5(4)
C1 C6 C5 118.4(3)
C1 C6 C7 121.4(3)
C5 C6 C7 120.2(3)
C9 C10 C11 106.4(2)
C9 C10 C17 130.4(3)
C11 C10 C17 123.2(3)
C2 C1 C6 120.7(3)
C3 C2 C1 119.1(4)
C4 C3 C2 122.0(3)
C4 C3 Cl 119.0(3)
C2 C3 Cl 119.1(3)

loop_
_geom_bond_atom_site_label_1
_geom_bond_atom_site_label_2
_geom_bond_distance
Cl C3 1.746(3)
S1 C16 1.780(3)
S1 C14 1.782(3)
C12 O1 1.233(3)
C12 C9 1.449(4)
C12 C13 1.496(4)
C14 C22 1.390(5)
C14 C13 1.393(5)
C13 C25 1.405(5)
C16 C21 1.388(5)
C16 C17 1.397(5)
C17 C18 1.405(5)
C17 C10 1.479(4)
C89 S2 1.799(6)
C18 C19 1.380(5)
C25 C24 1.374(5)
C20 C21 1.372(6)
C20 C19 1.373(6)
C22 C23 1.389(5)
C24 C23 1.367(6)
S2 C11 1.763(3)
N C7 1.347(4)
N C9 1.372(4)
C7 C11 1.382(4)
C7 C6 1.481(4)
C11 C10 1.415(4)
C9 C10 1.401(4)
C5 C4 1.384(5)
C5 C6 1.387(4)
C4 C3 1.367(6)
C6 C1 1.387(5)
C1 C2 1.385(5)
C2 C3 1.368(6)
